data_2242617
loop_
_publ_author_name
'Rohde Jr, Laurence N.'
'Zeller, Matthias'
'Jackson, John A.'

_publ_section_title
;
 Crystal structures of chiral
 2-[bis(2-chloroethyl)amino]-1,3,2-oxazaphospholidin-2-one derivatives for
 the absolute configuration at phosphorus
;
_journal_coeditor_code FY2130
_journal_issue 9
_journal_name_full 'Acta Crystallographica Section E'
_journal_page_first 1330
_journal_page_last 1335
_journal_paper_doi 10.1107/S2056989018011349
_journal_volume 74
_journal_year 2018
_chemical_formula_iupac 'C14 H21 Cl2 N2 O2 P'
_chemical_formula_sum 'C14 H21 Cl2 N2 O2 P'
_chemical_formula_weight 351.20
_chemical_name_systematic
(2<i>S</i>,4<i>S</i>,5<i>R</i>)-2-[Bis(2-chloroethyl)amino]-3,4-dimethyl-5-phenyl-1,3,2-oxazaphospholidin-2-one
_space_group_crystal_system orthorhombic
_space_group_IT_number 19
_space_group_name_Hall 'P 2ac 2ab'
_space_group_name_H-M_alt 'P 21 21 21'
_symmetry_space_group_name_Hall 'P 2ac 2ab'
_symmetry_space_group_name_H-M 'P 21 21 21'
_atom_sites_solution_hydrogens geom
_atom_sites_solution_primary direct
_atom_sites_solution_secondary difmap
_audit_creation_method SHELXL-2018/3
_cell_angle_alpha 90
_cell_angle_beta 90
_cell_angle_gamma 90
_cell_formula_units_Z 4
_cell_length_a 10.6894(6)
_cell_length_b 11.1623(6)
_cell_length_c 14.0025(7)
_cell_measurement_reflns_used 9357
_cell_measurement_temperature 100(2)
_cell_measurement_theta_max 40.2097
_cell_measurement_theta_min 2.3971
_cell_volume 1670.75(15)
_computing_cell_refinement
;
SAINT (Bruker, 2016)
;
_computing_data_collection
;
APEX3 (Bruker, 2016)
;
_computing_data_reduction
;
SAINT (Bruker, 2016)
;
_computing_molecular_graphics
;
Mercury (Macrae <i>et al.</i>,  2008)
;
_computing_publication_material
;
publcif (Westrip, 2010)
;
_computing_structure_refinement
;
SHELXL2018 (Sheldrick, 2015) and <i>shelXle</i> (H\"ubschle <i>et
al.</i>,  2011)
;
_computing_structure_solution
;
SHELXS97 (Sheldrick, 2008)
;
_diffrn_ambient_temperature 100(2)
_diffrn_measured_fraction_theta_full 0.999
_diffrn_measured_fraction_theta_max 0.999
_diffrn_measurement_device_type 'Bruker AXS D8 Quest CMOS'
_diffrn_measurement_method 'omega and phi scans'
_diffrn_radiation_monochromator 'laterally graded multilayer (Goebel) mirror'
_diffrn_radiation_type MoK\a
_diffrn_radiation_wavelength 0.71073
_diffrn_reflns_av_R_equivalents 0.0330
_diffrn_reflns_limit_h_max 18
_diffrn_reflns_limit_h_min -19
_diffrn_reflns_limit_k_max 20
_diffrn_reflns_limit_k_min -15
_diffrn_reflns_limit_l_max 25
_diffrn_reflns_limit_l_min -23
_diffrn_reflns_number 54792
_diffrn_reflns_theta_full 25.242
_diffrn_reflns_theta_max 40.297
_diffrn_reflns_theta_min 2.333
_exptl_absorpt_coefficient_mu 0.489
_exptl_absorpt_correction_T_max 0.7479
_exptl_absorpt_correction_T_min 0.6472
_exptl_absorpt_correction_type multi-scan
_exptl_absorpt_process_details
;
(APEX3; Bruker, 2016)
;
_exptl_crystal_colour colourless
_exptl_crystal_density_diffrn 1.396
_exptl_crystal_description block
_exptl_crystal_F_000 736
_exptl_crystal_size_max 0.450
_exptl_crystal_size_mid 0.450
_exptl_crystal_size_min 0.262
_refine_diff_density_max 0.391
_refine_diff_density_min -0.335
_refine_ls_abs_structure_details
;
Flack <i>x</i> determined using 4150 quotients [(I+)-(I-)]/[(I+)+(I-)]
(Parsons <i>et al.</i>,  2013)
;
_refine_ls_abs_structure_Flack 0.000(8)
_refine_ls_extinction_coef 0.0137(13)
_refine_ls_extinction_expression Fc^*^=kFc[1+0.001xFc^2^\l^3^/sin(2\q)]^-1/4^
_refine_ls_extinction_method
;
SHELXL2018 (Sheldrick, 2015)
;
_refine_ls_goodness_of_fit_ref 1.065
_refine_ls_hydrogen_treatment constr
_refine_ls_matrix_type full
_refine_ls_number_parameters 193
_refine_ls_number_reflns 10531
_refine_ls_number_restraints 0
_refine_ls_restrained_S_all 1.065
_refine_ls_R_factor_all 0.0282
_refine_ls_R_factor_gt 0.0243
_refine_ls_shift/su_max 0.002
_refine_ls_shift/su_mean 0.000
_refine_ls_structure_factor_coef Fsqd
_refine_ls_weighting_details 'w=1/[\s^2^(Fo^2^)+(0.0343P)^2^+0.1289P] where P=(Fo^2^+2Fc^2^)/3'
_refine_ls_weighting_scheme calc
_refine_ls_wR_factor_gt 0.0629
_refine_ls_wR_factor_ref 0.0644
_reflns_number_gt 9765
_reflns_number_total 10531
_reflns_threshold_expression 'I > 2\s(I)'
_cod_data_source_file fy2130sup1.cif
_cod_data_source_block 2b
_cod_database_code 2242617
_shelx_space_group_comment
;
The symmetry employed for this shelxl refinement is uniquely defined
by the following loop, which should always be used as a source of
symmetry information in preference to the above space-group names.
They are only intended as comments.
;
_shelx_estimated_absorpt_t_min 0.810
_shelx_estimated_absorpt_t_max 0.882

loop_
_space_group_symop_operation_xyz
'x, y, z'
'-x+1/2, -y, z+1/2'
'-x, y+1/2, -z+1/2'
'x+1/2, -y+1/2, -z'

loop_
_atom_site_type_symbol
_atom_site_label
_atom_site_fract_x
_atom_site_fract_y
_atom_site_fract_z
_atom_site_U_iso_or_equiv
_atom_site_adp_type
_atom_site_calc_flag
_atom_site_occupancy
Cl Cl1 0.66219(3) 0.73317(2) 0.57271(2) 0.02053(5) Uani d 1
Cl Cl2 0.65512(2) 0.50227(2) 0.93609(2) 0.02110(5) Uani d 1
P P1 0.50144(2) 0.36754(2) 0.61478(2) 0.01080(4) Uani d 1
O O1 0.53487(6) 0.37759(6) 0.50302(4) 0.01294(10) Uani d 1
O O2 0.57173(7) 0.27440(6) 0.66701(5) 0.01656(11) Uani d 1
N N1 0.35118(7) 0.34892(7) 0.59734(5) 0.01437(11) Uani d 1
N N2 0.52864(7) 0.49876(6) 0.66359(5) 0.01273(11) Uani d 1
C C1 0.25115(10) 0.44596(10) 0.45684(7) 0.02017(16) Uani d 1
H H1A 0.225400 0.430884 0.390754 0.030 Uiso calc 1
H H1B 0.308943 0.514081 0.458548 0.030 Uiso calc 1
H H1C 0.177284 0.464187 0.495673 0.030 Uiso calc 1
C C2 0.31606(8) 0.33532(8) 0.49651(6) 0.01417(13) Uani d 1
H H2 0.259710 0.264373 0.489379 0.017 Uiso calc 1
C C3 0.44360(8) 0.30792(7) 0.44925(6) 0.01272(12) Uani d 1
H H3 0.462543 0.220984 0.458637 0.015 Uiso calc 1
C C4 0.45200(8) 0.33538(7) 0.34439(6) 0.01301(12) Uani d 1
C C5 0.53407(9) 0.41996(9) 0.30689(6) 0.01709(14) Uani d 1
H H5 0.586804 0.464763 0.348205 0.021 Uiso calc 1
C C6 0.53872(10) 0.43884(9) 0.20819(7) 0.02021(16) Uani d 1
H H6 0.595012 0.496426 0.182717 0.024 Uiso calc 1
C C7 0.46181(10) 0.37419(9) 0.14708(7) 0.01941(15) Uani d 1
H H7 0.466005 0.386924 0.080071 0.023 Uiso calc 1
C C8 0.37859(10) 0.29068(10) 0.18454(7) 0.02021(16) Uani d 1
H H8 0.325004 0.246904 0.143165 0.024 Uiso calc 1
C C9 0.37388(10) 0.27126(9) 0.28280(6) 0.01847(15) Uani d 1
H H9 0.317110 0.213987 0.308112 0.022 Uiso calc 1
C C10 0.25759(9) 0.34159(10) 0.67220(7) 0.02082(16) Uani d 1
H H10A 0.215107 0.263908 0.668721 0.031 Uiso calc 1
H H10B 0.196269 0.406006 0.663841 0.031 Uiso calc 1
H H10C 0.298193 0.349897 0.734603 0.031 Uiso calc 1
C C11 0.45791(9) 0.60577(7) 0.63576(6) 0.01520(13) Uani d 1
H H11A 0.456531 0.662222 0.690283 0.018 Uiso calc 1
H H11B 0.370414 0.582168 0.622219 0.018 Uiso calc 1
C C12 0.51026(11) 0.67006(8) 0.54911(6) 0.01917(16) Uani d 1
H H12A 0.452137 0.734821 0.530021 0.023 Uiso calc 1
H H12B 0.516626 0.612916 0.495255 0.023 Uiso calc 1
C C13 0.61622(8) 0.50952(8) 0.74403(5) 0.01305(12) Uani d 1
H H13A 0.659371 0.587905 0.740990 0.016 Uiso calc 1
H H13B 0.680260 0.445669 0.739828 0.016 Uiso calc 1
C C14 0.54620(8) 0.49888(8) 0.83801(6) 0.01539(13) Uani d 1
H H14A 0.498508 0.422870 0.839319 0.018 Uiso calc 1
H H14B 0.486094 0.565913 0.844218 0.018 Uiso calc 1

loop_
_atom_site_aniso_label
_atom_site_aniso_U_11
_atom_site_aniso_U_22
_atom_site_aniso_U_33
_atom_site_aniso_U_12
_atom_site_aniso_U_13
_atom_site_aniso_U_23
Cl1 0.02609(11) 0.01820(9) 0.01729(8) -0.00405(8) 0.00246(7) 0.00094(6)
Cl2 0.02295(10) 0.02672(10) 0.01361(7) 0.00098(8) -0.00269(7) 0.00185(7)
P1 0.00966(8) 0.00914(7) 0.01360(7) 0.00016(6) -0.00134(6) 0.00005(5)
O1 0.0097(2) 0.0153(2) 0.0137(2) -0.00138(19) -0.00173(18) -0.00211(19)
O2 0.0174(3) 0.0118(2) 0.0204(3) 0.0030(2) -0.0043(2) 0.0020(2)
N1 0.0103(3) 0.0169(3) 0.0159(2) -0.0027(2) -0.0004(2) -0.0005(2)
N2 0.0141(3) 0.0098(2) 0.0143(2) 0.0002(2) -0.00341(19) -0.0005(2)
C1 0.0161(4) 0.0239(4) 0.0205(3) 0.0075(3) -0.0043(3) -0.0026(3)
C2 0.0101(3) 0.0151(3) 0.0172(3) -0.0010(2) -0.0021(2) -0.0024(2)
C3 0.0111(3) 0.0115(3) 0.0155(3) -0.0003(2) -0.0021(2) -0.0022(2)
C4 0.0116(3) 0.0121(3) 0.0154(3) 0.0009(2) -0.0019(2) -0.0030(2)
C5 0.0164(3) 0.0173(3) 0.0176(3) -0.0033(3) -0.0037(3) 0.0002(3)
C6 0.0214(4) 0.0211(4) 0.0182(3) -0.0034(3) -0.0024(3) 0.0024(3)
C7 0.0212(4) 0.0211(4) 0.0160(3) 0.0028(3) -0.0027(3) -0.0014(3)
C8 0.0205(4) 0.0230(4) 0.0171(3) -0.0019(3) -0.0035(3) -0.0060(3)
C9 0.0187(4) 0.0187(4) 0.0180(3) -0.0044(3) -0.0017(3) -0.0052(3)
C10 0.0135(4) 0.0277(4) 0.0212(4) -0.0014(3) 0.0030(3) 0.0055(3)
C11 0.0174(4) 0.0105(3) 0.0178(3) 0.0015(3) -0.0019(3) 0.0000(2)
C12 0.0277(5) 0.0130(3) 0.0168(3) -0.0013(3) -0.0048(3) 0.0016(2)
C13 0.0109(3) 0.0148(3) 0.0134(2) -0.0013(2) -0.0005(2) -0.0007(2)
C14 0.0143(3) 0.0174(3) 0.0145(3) -0.0005(3) 0.0005(2) 0.0024(3)

loop_
_atom_type_symbol
_atom_type_description
_atom_type_scat_dispersion_real
_atom_type_scat_dispersion_imag
_atom_type_scat_source
C C 0.0033 0.0016 'International Tables Vol C Tables 4.2.6.8 and 6.1.1.4'
H H 0.0000 0.0000 'International Tables Vol C Tables 4.2.6.8 and 6.1.1.4'
N N 0.0061 0.0033 'International Tables Vol C Tables 4.2.6.8 and 6.1.1.4'
O O 0.0106 0.0060 'International Tables Vol C Tables 4.2.6.8 and 6.1.1.4'
P P 0.1023 0.0942 'International Tables Vol C Tables 4.2.6.8 and 6.1.1.4'
Cl Cl 0.1484 0.1585 'International Tables Vol C Tables 4.2.6.8 and 6.1.1.4'

loop_
_geom_angle_atom_site_label_1
_geom_angle_atom_site_label_2
_geom_angle_atom_site_label_3
_geom_angle
O2 P1 O1 114.69(4)
O2 P1 N1 118.92(4)
O1 P1 N1 94.68(4)
O2 P1 N2 109.38(4)
O1 P1 N2 107.65(4)
N1 P1 N2 110.42(4)
C3 O1 P1 108.45(5)
C10 N1 C2 120.82(7)
C10 N1 P1 125.13(6)
C2 N1 P1 114.02(6)
C11 N2 C13 117.75(7)
C11 N2 P1 121.64(6)
C13 N2 P1 120.31(6)
C2 C1 H1A 109.5
C2 C1 H1B 109.5
H1A C1 H1B 109.5
C2 C1 H1C 109.5
H1A C1 H1C 109.5
H1B C1 H1C 109.5
N1 C2 C1 112.56(7)
N1 C2 C3 101.92(7)
C1 C2 C3 113.98(8)
N1 C2 H2 109.4
C1 C2 H2 109.4
C3 C2 H2 109.4
O1 C3 C4 110.85(7)
O1 C3 C2 105.29(6)
C4 C3 C2 115.51(7)
O1 C3 H3 108.3
C4 C3 H3 108.3
C2 C3 H3 108.3
C5 C4 C9 119.42(8)
C5 C4 C3 123.01(7)
C9 C4 C3 117.56(8)
C4 C5 C6 119.82(8)
C4 C5 H5 120.1
C6 C5 H5 120.1
C7 C6 C5 120.63(9)
C7 C6 H6 119.7
C5 C6 H6 119.7
C6 C7 C8 119.63(9)
C6 C7 H7 120.2
C8 C7 H7 120.2
C7 C8 C9 119.97(9)
C7 C8 H8 120.0
C9 C8 H8 120.0
C8 C9 C4 120.52(9)
C8 C9 H9 119.7
C4 C9 H9 119.7
N1 C10 H10A 109.5
N1 C10 H10B 109.5
H10A C10 H10B 109.5
N1 C10 H10C 109.5
H10A C10 H10C 109.5
H10B C10 H10C 109.5
N2 C11 C12 114.06(8)
N2 C11 H11A 108.7
C12 C11 H11A 108.7
N2 C11 H11B 108.7
C12 C11 H11B 108.7
H11A C11 H11B 107.6
C11 C12 Cl1 111.78(6)
C11 C12 H12A 109.3
Cl1 C12 H12A 109.3
C11 C12 H12B 109.3
Cl1 C12 H12B 109.3
H12A C12 H12B 107.9
N2 C13 C14 110.11(7)
N2 C13 H13A 109.6
C14 C13 H13A 109.6
N2 C13 H13B 109.6
C14 C13 H13B 109.6
H13A C13 H13B 108.2
C13 C14 Cl2 109.91(6)
C13 C14 H14A 109.7
Cl2 C14 H14A 109.7
C13 C14 H14B 109.7
Cl2 C14 H14B 109.7
H14A C14 H14B 108.2

loop_
_geom_bond_atom_site_label_1
_geom_bond_atom_site_label_2
_geom_bond_distance
Cl1 C12 1.8008(11)
Cl2 C14 1.8008(9)
P1 O2 1.4765(7)
P1 O1 1.6092(7)
P1 N1 1.6378(8)
P1 N2 1.6423(7)
O1 C3 1.4573(10)
N1 C10 1.4514(12)
N1 C2 1.4688(11)
N2 C11 1.4664(11)
N2 C13 1.4696(10)
C1 C2 1.5216(13)
C1 H1A 0.9800
C1 H1B 0.9800
C1 H1C 0.9800
C2 C3 1.5460(12)
C2 H2 1.0000
C3 C4 1.5026(12)
C3 H3 1.0000
C4 C5 1.3917(13)
C4 C9 1.3976(12)
C5 C6 1.3989(13)
C5 H5 0.9500
C6 C7 1.3888(14)
C6 H6 0.9500
C7 C8 1.3912(15)
C7 H7 0.9500
C8 C9 1.3938(13)
C8 H8 0.9500
C9 H9 0.9500
C10 H10A 0.9800
C10 H10B 0.9800
C10 H10C 0.9800
C11 C12 1.5167(13)
C11 H11A 0.9900
C11 H11B 0.9900
C12 H12A 0.9900
C12 H12B 0.9900
C13 C14 1.5186(11)
C13 H13A 0.9900
C13 H13B 0.9900
C14 H14A 0.9900
C14 H14B 0.9900

loop_
_geom_hbond_atom_site_label_D
_geom_hbond_atom_site_label_H
_geom_hbond_atom_site_label_A
_geom_hbond_site_symmetry_A
_geom_hbond_distance_DH
_geom_hbond_distance_HA
_geom_hbond_distance_DA
_geom_hbond_angle_DHA
_geom_hbond_publ_flag
C11 H11A O2 3_656 0.99 2.38 3.3571(11) 170.2 yes
C14 H14B O2 3_656 0.99 2.41 3.3244(12) 152.8 yes
C9 H9 O2 4_456 0.95 2.65 3.3444(13) 130.4 yes
C11 H11B N1 . 0.99 2.63 3.1322(11) 111.2 yes
C12 H12B O1 . 0.99 2.64 3.3381(11) 128.0 yes
C13 H13A Cl1 . 0.99 2.86 3.4970(9) 122.8 yes
C10 H10A C5 4_456 0.98 2.84 3.7839(15) 161.6 yes

loop_
_geom_torsion_atom_site_label_1
_geom_torsion_atom_site_label_2
_geom_torsion_atom_site_label_3
_geom_torsion_atom_site_label_4
_geom_torsion
O2 P1 O1 C3 95.90(6)
N1 P1 O1 C3 -28.97(6)
N2 P1 O1 C3 -142.13(5)
O2 P1 N1 C10 63.01(9)
O1 P1 N1 C10 -175.38(8)
N2 P1 N1 C10 -64.58(9)
O2 P1 N1 C2 -114.89(6)
O1 P1 N1 C2 6.71(7)
N2 P1 N1 C2 117.51(6)
O2 P1 N2 C11 -171.12(7)
O1 P1 N2 C11 63.67(8)
N1 P1 N2 C11 -38.44(8)
O2 P1 N2 C13 2.45(8)
O1 P1 N2 C13 -122.76(6)
N1 P1 N2 C13 135.12(6)
C10 N1 C2 C1 75.29(11)
P1 N1 C2 C1 -106.71(8)
C10 N1 C2 C3 -162.20(8)
P1 N1 C2 C3 15.81(8)
P1 O1 C3 C4 167.41(6)
P1 O1 C3 C2 41.83(7)
N1 C2 C3 O1 -34.55(8)
C1 C2 C3 O1 86.98(8)
N1 C2 C3 C4 -157.19(7)
C1 C2 C3 C4 -35.65(10)
O1 C3 C4 C5 -2.20(12)
C2 C3 C4 C5 117.42(9)
O1 C3 C4 C9 177.17(8)
C2 C3 C4 C9 -63.20(10)
C9 C4 C5 C6 -0.81(14)
C3 C4 C5 C6 178.55(9)
C4 C5 C6 C7 0.21(16)
C5 C6 C7 C8 0.59(16)
C6 C7 C8 C9 -0.79(16)
C7 C8 C9 C4 0.19(16)
C5 C4 C9 C8 0.62(15)
C3 C4 C9 C8 -178.78(9)
C13 N2 C11 C12 100.67(9)
P1 N2 C11 C12 -85.61(9)
N2 C11 C12 Cl1 -65.89(9)
C11 N2 C13 C14 81.68(9)
P1 N2 C13 C14 -92.13(8)
N2 C13 C14 Cl2 176.25(6)

_cod_database_fobs_code 2242617
